data_3000344
loop_
_publ_author_name
'Wilson, Catrina E.'
'Gibson, Amanda E.'
'Cuillier, Paul M.'
'Li, Cheng-Han'
'Crosby, Patrice H.N.'
'Trigg, Edward B.'
'Najmr, Stan'
'Murray, Christopher B.'
'Jinschek, Joerg R.'
'Doan-Nguyen, Vicky'

_publ_section_title
;
 Local structure elucidation of tungsten- substituted vanadium dioxide
 (V1-xWxO2)
;
_journal_name_full 'Scientific Reports'
_journal_page_first 14767
_journal_volume 12
_journal_year 2022
_chemical_formula_sum 'O2 V'
_chemical_formula_weight 82.94
_space_group_IT_number 14
_space_group_name_Hall '-P 2ybc'
_space_group_name_H-M_alt 'P 1 21/c 1'
_symmetry_cell_setting monoclinic
_symmetry_space_group_name_H-M 'P 1 21/c 1'
_cell_angle_alpha 90
_cell_angle_beta 122.6112
_cell_angle_gamma 90
_cell_formula_units_Z 4
_cell_length_a 5.752316
_cell_length_b 4.525392
_cell_length_c 5.382368
_cell_volume 118.022
_exptl_crystal_density_diffrn 4.6678
_pd_phase_name P21/c
_pd_prep_temperature 298
_journal_article_reference https://doi.org/10.1038/s41598-022-18575-0
_cod_data_source_file VO2_F_AG8_P21overc_01_6p144.cif
_cod_data_source_block P21/c
_cod_depositor_comments 'Releasing structure 3000344 into public domain as published material.'
_cod_database_code 3000344

loop_
_space_group_symop_id
_space_group_symop_operation_xyz
1 x,y,z
2 -x,1/2+y,1/2-z
3 -x,-y,-z
4 x,1/2-y,1/2+z

loop_
_atom_site_label
_atom_site_type_symbol
_atom_site_fract_x
_atom_site_fract_y
_atom_site_fract_z
_atom_site_occupancy
_atom_site_adp_type
_atom_site_U_iso_or_equiv
_atom_site_symmetry_multiplicity
V1 V3+ 0.23890(24) 0.97981(26) 0.02646(26) 1.000 Uiso 0.00365(25) 4
O1 O2- 0.1043(12) 0.2122(11) 0.2055(12) 1.000 Uiso 0.0066(5) 4
O2 O2- 0.4058(11) 0.7070(11) 0.3018(12) 1.000 Uiso 0.0066 4

loop_
_atom_type_symbol
_atom_type_number_in_cell
O2- 8
V3+ 4
